data_1513191
loop_
_publ_author_name
'Wen-Bo Pei'
'Jian-Sheng Wu'
'Wei-Hua Ning'
'Zheng-Fang Tian'
'Jian-Lan Liu'
'Xiao-Ming Ren'

_publ_section_title
;
 One-dimensional metal-bis-dithiolene compounds with diverse ion-pair
 arrangements, various magnetic properties and intense near-infrared
 absorption
;
_journal_name_full
;
Inorganica Chimica Acta
;
_journal_page_first 28
_journal_page_last 39
_journal_paper_doi 10.1016/j.ica.2012.12.008
_journal_volume 398
_journal_year 2013
_chemical_formula_sum 'C20 H12 I N6 Pt S4'
_chemical_formula_weight 786.62
_space_group_IT_number 14
_symmetry_cell_setting monoclinic
_symmetry_space_group_name_Hall '-P 2ybc'
_symmetry_space_group_name_H-M 'P 1 21/c 1'
_atom_sites_solution_hydrogens geom
_atom_sites_solution_primary direct
_atom_sites_solution_secondary difmap
_cell_angle_alpha 90.00
_cell_angle_beta 104.9740(10)
_cell_angle_gamma 90.00
_cell_formula_units_Z 4
_cell_length_a 7.6015(8)
_cell_length_b 26.647(3)
_cell_length_c 12.5645(13)
_cell_measurement_reflns_used 21436
_cell_measurement_temperature 296(2)
_cell_volume 2458.6(5)
_computing_structure_refinement 'SHELXL-97 (Sheldrick, 1997)'
_computing_structure_solution 'SHELXS-97 (Sheldrick, 1990)'
_diffrn_ambient_temperature 296(2)
_diffrn_measured_fraction_theta_full 0.996
_diffrn_measured_fraction_theta_max 0.996
_diffrn_measurement_device_type 'CCD area detector'
_diffrn_measurement_method 'phi and omega scans'
_diffrn_radiation_monochromator graphite
_diffrn_radiation_source 'fine-focus sealed tube'
_diffrn_radiation_type MoK\a
_diffrn_radiation_wavelength 0.71073
_diffrn_reflns_av_R_equivalents 0.0507
_diffrn_reflns_av_sigmaI/netI 0.0491
_diffrn_reflns_limit_h_max 9
_diffrn_reflns_limit_h_min -9
_diffrn_reflns_limit_k_max 34
_diffrn_reflns_limit_k_min -32
_diffrn_reflns_limit_l_max 12
_diffrn_reflns_limit_l_min -16
_diffrn_reflns_number 21436
_diffrn_reflns_theta_full 27.54
_diffrn_reflns_theta_max 27.54
_diffrn_reflns_theta_min 1.53
_exptl_absorpt_coefficient_mu 7.323
_exptl_absorpt_correction_type multi-scan
_exptl_crystal_density_diffrn 2.125
_exptl_crystal_density_method 'not measured'
_exptl_crystal_description stick-shaped
_exptl_crystal_F_000 1476.0
_refine_diff_density_max 5.659
_refine_diff_density_min -5.328
_refine_diff_density_rms 0.216
_refine_ls_extinction_method none
_refine_ls_goodness_of_fit_ref 1.001
_refine_ls_hydrogen_treatment constr
_refine_ls_matrix_type full
_refine_ls_number_parameters 289
_refine_ls_number_reflns 5640
_refine_ls_number_restraints 0
_refine_ls_restrained_S_all 1.001
_refine_ls_R_factor_all 0.0778
_refine_ls_R_factor_gt 0.0580
_refine_ls_shift/su_max 0.001
_refine_ls_shift/su_mean 0.000
_refine_ls_structure_factor_coef Fsqd
_refine_ls_weighting_details 'calc w=1/[\s^2^(Fo^2^)+(0.0982P)^2^+26.3963P] where P=(Fo^2^+2Fc^2^)/3'
_refine_ls_weighting_scheme calc
_refine_ls_wR_factor_gt 0.1677
_refine_ls_wR_factor_ref 0.1859
_reflns_number_gt 4289
_reflns_number_total 5640
_reflns_threshold_expression >2sigma(I)
_cod_data_source_file ICA-2013-398-28-39-3.cif
_cod_data_source_block 3
_cod_original_cell_volume 2458.6(4)
_cod_original_sg_symbol_H-M P21/c
_cod_database_code 1513191

loop_
_symmetry_equiv_pos_as_xyz
'x, y, z'
'-x, y+1/2, -z+1/2'
'-x, -y, -z'
'x, -y-1/2, z-1/2'

loop_
_atom_site_label
_atom_site_type_symbol
_atom_site_fract_x
_atom_site_fract_y
_atom_site_fract_z
_atom_site_U_iso_or_equiv
_atom_site_adp_type
_atom_site_occupancy
_atom_site_symmetry_multiplicity
_atom_site_calc_flag
_atom_site_refinement_flags
Pt1 Pt 0.21578(5) 0.482097(15) 0.48256(3) 0.04166(16) Uani 1 1 d .
S1 S 0.2009(4) 0.54913(11) 0.3700(2) 0.0507(6) Uani 1 1 d .
S2 S 0.3551(4) 0.53037(11) 0.6289(2) 0.0488(6) Uani 1 1 d .
S3 S 0.0727(4) 0.43622(11) 0.3338(2) 0.0494(6) Uani 1 1 d .
S4 S 0.2349(4) 0.41295(11) 0.5916(2) 0.0497(6) Uani 1 1 d .
C2 C 0.3049(15) 0.5957(4) 0.4590(9) 0.049(2) Uani 1 1 d .
C1 C 0.3157(19) 0.6433(5) 0.4080(12) 0.065(3) Uani 1 1 d .
C3 C 0.3701(14) 0.5883(4) 0.5688(9) 0.048(2) Uani 1 1 d .
C4 C 0.4591(17) 0.6273(5) 0.6404(10) 0.056(3) Uani 1 1 d .
C6 C 0.0711(14) 0.3773(4) 0.3875(9) 0.046(2) Uani 1 1 d .
C5 C -0.0067(19) 0.3374(5) 0.3108(11) 0.062(3) Uani 1 1 d .
C7 C 0.1381(14) 0.3674(4) 0.4980(9) 0.046(2) Uani 1 1 d .
C8 C 0.1301(16) 0.3172(5) 0.5368(10) 0.054(3) Uani 1 1 d .
C9 C 0.7229(19) 0.8078(5) 0.6522(11) 0.070(4) Uani 1 1 d .
H9 H 0.8233 0.8140 0.7110 0.085 Uiso 1 1 calc R
C10 C 0.5766(19) 0.7861(5) 0.6728(11) 0.070(4) Uani 1 1 d .
H10 H 0.5766 0.7768 0.7441 0.084 Uiso 1 1 calc R
C11 C 0.4228(17) 0.7778(4) 0.5847(11) 0.057(3) Uani 1 1 d .
C12 C 0.435(2) 0.7907(5) 0.4793(11) 0.064(3) Uani 1 1 d .
H12 H 0.3375 0.7848 0.4186 0.077 Uiso 1 1 calc R
C13 C 0.588(2) 0.8115(5) 0.4662(11) 0.067(4) Uani 1 1 d .
H13 H 0.5945 0.8196 0.3953 0.081 Uiso 1 1 calc R
C14 C 0.888(2) 0.8507(5) 0.5317(18) 0.093(6) Uani 1 1 d .
H14A H 0.9180 0.8392 0.4654 0.112 Uiso 1 1 calc R
H14B H 0.9938 0.8457 0.5933 0.112 Uiso 1 1 calc R
C15 C 0.8406(16) 0.9057(5) 0.5209(10) 0.057(3) Uani 1 1 d .
C16 C 0.791(2) 0.9284(5) 0.4199(11) 0.063(3) Uani 1 1 d .
H16 H 0.7904 0.9094 0.3578 0.076 Uiso 1 1 calc R
C17 C 0.743(2) 0.9779(5) 0.4061(14) 0.070(4) Uani 1 1 d .
H17 H 0.7108 0.9923 0.3363 0.084 Uiso 1 1 calc R
C18 C 0.7451(18) 1.0062(6) 0.5004(15) 0.071(4) Uani 1 1 d .
C19 C 0.799(3) 0.9833(7) 0.6048(17) 0.093(6) Uani 1 1 d .
H19 H 0.8035 1.0022 0.6677 0.111 Uiso 1 1 calc R
C20 C 0.843(2) 0.9342(7) 0.6143(11) 0.081(5) Uani 1 1 d .
H20 H 0.8758 0.9194 0.6835 0.097 Uiso 1 1 calc R
I1 I 0.67701(18) 1.08143(4) 0.4911(2) 0.1832(12) Uani 1 1 d .
N1 N 0.318(2) 0.6805(5) 0.3624(12) 0.094(4) Uani 1 1 d .
N2 N 0.531(2) 0.6586(4) 0.6990(11) 0.082(4) Uani 1 1 d .
N3 N -0.069(2) 0.3060(5) 0.2519(12) 0.090(4) Uani 1 1 d .
N4 N 0.1195(19) 0.2770(5) 0.5660(10) 0.078(3) Uani 1 1 d .
N5 N 0.7319(15) 0.8211(4) 0.5497(11) 0.067(3) Uani 1 1 d .
N6 N 0.2684(18) 0.7583(5) 0.6016(13) 0.090(4) Uani 1 1 d .
H6A H 0.1752 0.7536 0.5468 0.107 Uiso 1 1 calc R
H6B H 0.2632 0.7505 0.6671 0.107 Uiso 1 1 calc R

loop_
_atom_site_aniso_label
_atom_site_aniso_U_11
_atom_site_aniso_U_22
_atom_site_aniso_U_33
_atom_site_aniso_U_23
_atom_site_aniso_U_13
_atom_site_aniso_U_12
Pt1 0.0390(2) 0.0453(3) 0.0419(3) -0.00240(16) 0.01268(16) 0.00031(15)
S1 0.0609(16) 0.0480(15) 0.0432(14) -0.0004(12) 0.0135(12) -0.0044(12)
S2 0.0494(14) 0.0507(15) 0.0434(14) -0.0038(12) 0.0068(11) -0.0007(11)
S3 0.0583(15) 0.0507(15) 0.0390(14) -0.0014(11) 0.0120(11) -0.0042(12)
S4 0.0553(15) 0.0482(15) 0.0421(14) -0.0015(12) 0.0066(11) -0.0001(12)
C2 0.048(6) 0.049(6) 0.052(6) -0.002(5) 0.019(5) 0.003(5)
C1 0.074(8) 0.055(8) 0.071(9) -0.011(6) 0.027(7) -0.007(6)
C3 0.041(5) 0.052(6) 0.053(6) -0.009(5) 0.014(5) -0.001(5)
C4 0.060(7) 0.058(7) 0.047(6) -0.007(5) 0.008(5) 0.002(6)
C6 0.041(5) 0.056(6) 0.041(5) -0.003(5) 0.012(4) -0.006(4)
C5 0.068(8) 0.062(8) 0.055(7) 0.001(6) 0.013(6) -0.006(6)
C7 0.045(5) 0.046(6) 0.051(6) -0.002(5) 0.019(5) 0.000(4)
C8 0.051(6) 0.056(7) 0.054(7) 0.000(6) 0.010(5) -0.002(5)
C9 0.068(8) 0.071(9) 0.060(8) 0.014(7) -0.006(6) -0.018(7)
C10 0.074(8) 0.073(9) 0.054(7) 0.017(6) 0.001(6) -0.015(7)
C11 0.062(7) 0.036(6) 0.067(8) 0.001(5) 0.006(6) -0.006(5)
C12 0.080(9) 0.044(6) 0.055(7) 0.001(5) -0.006(6) 0.007(6)
C13 0.092(10) 0.060(8) 0.047(7) 0.006(6) 0.012(7) 0.014(7)
C14 0.081(10) 0.049(8) 0.166(18) 0.031(9) 0.061(11) 0.011(7)
C15 0.046(6) 0.068(8) 0.063(7) 0.003(6) 0.026(5) 0.001(5)
C16 0.086(9) 0.062(8) 0.054(7) -0.001(6) 0.041(7) -0.006(7)
C17 0.065(8) 0.063(9) 0.080(10) 0.016(7) 0.013(7) -0.012(6)
C18 0.049(7) 0.050(8) 0.124(15) -0.024(8) 0.038(8) -0.011(5)
C19 0.097(13) 0.106(15) 0.083(12) -0.048(11) 0.038(10) -0.036(10)
C20 0.104(11) 0.098(12) 0.037(7) -0.016(7) 0.014(7) -0.049(10)
I1 0.0718(7) 0.0477(6) 0.455(4) -0.0094(11) 0.1139(14) -0.0037(5)
N1 0.147(13) 0.044(7) 0.097(10) 0.007(6) 0.043(9) -0.007(7)
N2 0.111(10) 0.051(6) 0.073(8) -0.010(6) 0.004(7) -0.012(7)
N3 0.104(10) 0.078(9) 0.084(9) -0.025(7) 0.015(8) -0.026(8)
N4 0.104(10) 0.056(7) 0.068(8) 0.009(6) 0.012(7) -0.002(6)
N5 0.067(7) 0.044(6) 0.096(9) 0.017(6) 0.032(6) 0.000(5)
N6 0.074(8) 0.079(9) 0.111(11) 0.015(8) 0.015(7) -0.015(7)

loop_
_atom_type_symbol
_atom_type_description
_atom_type_scat_dispersion_real
_atom_type_scat_dispersion_imag
_atom_type_scat_source
C C 0.0033 0.0016 'International Tables Vol C Tables 4.2.6.8 and 6.1.1.4'
H H 0.0000 0.0000 'International Tables Vol C Tables 4.2.6.8 and 6.1.1.4'
N N 0.0061 0.0033 'International Tables Vol C Tables 4.2.6.8 and 6.1.1.4'
S S 0.1246 0.1234 'International Tables Vol C Tables 4.2.6.8 and 6.1.1.4'
I I -0.4742 1.8119 'International Tables Vol C Tables 4.2.6.8 and 6.1.1.4'
Pt Pt -1.7033 8.3905 'International Tables Vol C Tables 4.2.6.8 and 6.1.1.4'

loop_
_geom_angle_atom_site_label_1
_geom_angle_atom_site_label_2
_geom_angle_atom_site_label_3
_geom_angle
S3 Pt1 S1 88.52(10)
S3 Pt1 S2 178.14(11)
S1 Pt1 S2 89.79(11)
S3 Pt1 S4 90.13(10)
S1 Pt1 S4 177.93(10)
S2 Pt1 S4 91.58(10)
C2 S1 Pt1 102.9(4)
C3 S2 Pt1 102.8(4)
C6 S3 Pt1 102.8(4)
C7 S4 Pt1 102.1(4)
C3 C2 C1 122.4(11)
C3 C2 S1 122.9(9)
C1 C2 S1 114.7(9)
N1 C1 C2 176.3(16)
C2 C3 C4 121.7(11)
C2 C3 S2 121.7(9)
C4 C3 S2 116.6(9)
N2 C4 C3 179.5(14)
C7 C6 C5 120.7(11)
C7 C6 S3 122.3(9)
C5 C6 S3 116.9(8)
N3 C5 C6 179.1(16)
C6 C7 C8 119.0(10)
C6 C7 S4 122.5(9)
C8 C7 S4 118.4(9)
N4 C8 C7 178.3(14)
C10 C9 N5 123.1(12)
C10 C9 H9 118.4
N5 C9 H9 118.4
C9 C10 C11 118.7(13)
C9 C10 H10 120.6
C11 C10 H10 120.6
N6 C11 C12 121.2(13)
N6 C11 C10 121.2(13)
C12 C11 C10 117.6(12)
C13 C12 C11 119.6(12)
C13 C12 H12 120.2
C11 C12 H12 120.2
N5 C13 C12 123.1(12)
N5 C13 H13 118.4
C12 C13 H13 118.4
N5 C14 C15 110.3(11)
N5 C14 H14A 109.6
C15 C14 H14A 109.6
N5 C14 H14B 109.6
C15 C14 H14B 109.6
H14A C14 H14B 108.1
C16 C15 C20 118.6(14)
C16 C15 C14 121.2(14)
C20 C15 C14 120.3(15)
C17 C16 C15 123.1(13)
C17 C16 H16 118.4
C15 C16 H16 118.4
C16 C17 C18 117.8(15)
C16 C17 H17 121.1
C18 C17 H17 121.1
C17 C18 C19 119.5(15)
C17 C18 I1 121.7(13)
C19 C18 I1 118.7(12)
C20 C19 C18 120.5(15)
C20 C19 H19 119.7
C18 C19 H19 119.7
C19 C20 C15 120.4(15)
C19 C20 H20 119.8
C15 C20 H20 119.8
C13 N5 C9 117.8(12)
C13 N5 C14 120.5(14)
C9 N5 C14 121.4(14)
C11 N6 H6A 120.0
C11 N6 H6B 120.0
H6A N6 H6B 120.0

loop_
_geom_bond_atom_site_label_1
_geom_bond_atom_site_label_2
_geom_bond_distance
Pt1 S3 2.263(3)
Pt1 S1 2.263(3)
Pt1 S2 2.269(3)
Pt1 S4 2.278(3)
S1 C2 1.720(12)
S2 C3 1.735(12)
S3 C6 1.712(12)
S4 C7 1.717(11)
C2 C3 1.355(16)
C2 C1 1.433(18)
C1 N1 1.146(18)
C3 C4 1.426(16)
C4 N2 1.154(16)
C6 C7 1.375(15)
C6 C5 1.454(17)
C5 N3 1.135(17)
C7 C8 1.431(17)
C8 N4 1.140(16)
C9 C10 1.336(19)
C9 N5 1.354(17)
C9 H9 0.9300
C10 C11 1.405(17)
C10 H10 0.9300
C11 N6 1.349(17)
C11 C12 1.394(18)
C12 C13 1.34(2)
C12 H12 0.9300
C13 N5 1.329(18)
C13 H13 0.9300
C14 N5 1.490(18)
C14 C15 1.505(19)
C14 H14A 0.9700
C14 H14B 0.9700
C15 C16 1.368(18)
C15 C20 1.395(19)
C16 C17 1.366(19)
C16 H16 0.9300
C17 C18 1.40(2)
C17 H17 0.9300
C18 C19 1.41(3)
C18 I1 2.067(15)
C19 C20 1.35(3)
C19 H19 0.9300
C20 H20 0.9300
N6 H6A 0.8600
N6 H6B 0.8600
